data_7152381
loop_
_publ_author_name
'Defaut, Benedicte'
'Parsons, Thomas B.'
'Spencer, Neil'
'Male, Louise'
'Kariuki, Benson M.'
'Grainger, Richard S.'

_publ_section_title
;
 Synthesis of the trans-hydrindane core of dictyoxetane.
;
_journal_issue 25
_journal_name_full 'Organic &amp; biomolecular chemistry'
_journal_page_first 4926
_journal_page_last 4932
_journal_paper_doi 10.1039/c2ob25384d
_journal_volume 10
_journal_year 2012
_chemical_formula_moiety 'C13 H18 O4 S'
_chemical_formula_sum 'C13 H18 O4 S'
_chemical_formula_weight 270.33
_chemical_name_systematic
;
?
;
_space_group_IT_number 14
_symmetry_cell_setting monoclinic
_symmetry_space_group_name_Hall '-P 2yn'
_symmetry_space_group_name_H-M 'P 1 21/n 1'
_atom_sites_solution_hydrogens geom
_atom_sites_solution_primary direct
_atom_sites_solution_secondary difmap
_audit_creation_method SHELXL-97
_cell_angle_alpha 90.00
_cell_angle_beta 100.6460(10)
_cell_angle_gamma 90.00
_cell_formula_units_Z 4
_cell_length_a 10.05890(10)
_cell_length_b 10.53230(10)
_cell_length_c 12.30560(10)
_cell_measurement_reflns_used 8990
_cell_measurement_temperature 120(2)
_cell_measurement_theta_max 70.931
_cell_measurement_theta_min 3.655
_cell_volume 1281.26(2)
_computing_cell_refinement 'SAINT V6.28A (Bruker, 1997)'
_computing_data_collection 'SMART V5.626 (Bruker, 1997)'
_computing_data_reduction 'SAINT V6.28A (Bruker, 1997)'
_computing_molecular_graphics
;
OLEX2 (Dolomanov, O.V., Bourhis, L.J., Gildea, R.J., Howard, J.A.K,
& Puschmann, H., 2009)
;
_computing_publication_material 'WinGX (Farrugia, 1999)'
_computing_structure_refinement 'SHELXL-97 (Sheldrick, 2008)'
_computing_structure_solution 'SHELXS-97 (Sheldrick, 2008)'
_diffrn_ambient_temperature 120(2)
_diffrn_measured_fraction_theta_full 0.982
_diffrn_measured_fraction_theta_max 0.982
_diffrn_measurement_device_type 'Bruker SMART 6000'
_diffrn_measurement_method 'Omega scans'
_diffrn_radiation_monochromator graphite
_diffrn_radiation_source 'fine-focus sealed tube'
_diffrn_radiation_type CuK\a
_diffrn_radiation_wavelength 1.54178
_diffrn_reflns_av_R_equivalents 0.0207
_diffrn_reflns_av_sigmaI/netI 0.0148
_diffrn_reflns_limit_h_max 11
_diffrn_reflns_limit_h_min -12
_diffrn_reflns_limit_k_max 12
_diffrn_reflns_limit_k_min -12
_diffrn_reflns_limit_l_max 13
_diffrn_reflns_limit_l_min -14
_diffrn_reflns_number 10547
_diffrn_reflns_theta_full 70.05
_diffrn_reflns_theta_max 70.05
_diffrn_reflns_theta_min 6.71
_exptl_absorpt_coefficient_mu 2.300
_exptl_absorpt_correction_T_max 0.7390
_exptl_absorpt_correction_T_min 0.5862
_exptl_absorpt_correction_type multi-scan
_exptl_absorpt_process_details 'SADABS V2.07 (Sheldrick, G.M., 2007)'
_exptl_crystal_colour Colourless
_exptl_crystal_density_diffrn 1.401
_exptl_crystal_density_method 'not measured'
_exptl_crystal_description Block
_exptl_crystal_F_000 576
_exptl_crystal_size_max 0.26
_exptl_crystal_size_mid 0.22
_exptl_crystal_size_min 0.14
_refine_diff_density_max 0.258
_refine_diff_density_min -0.297
_refine_diff_density_rms 0.089
_refine_ls_extinction_method none
_refine_ls_goodness_of_fit_ref 1.018
_refine_ls_hydrogen_treatment constr
_refine_ls_matrix_type full
_refine_ls_number_parameters 164
_refine_ls_number_reflns 2390
_refine_ls_number_restraints 0
_refine_ls_restrained_S_all 1.018
_refine_ls_R_factor_all 0.0314
_refine_ls_R_factor_gt 0.0306
_refine_ls_shift/su_max 0.001
_refine_ls_shift/su_mean 0.000
_refine_ls_structure_factor_coef Fsqd
_refine_ls_weighting_details 'calc w=1/[\s^2^(Fo^2^)+(0.0536P)^2^+0.5297P] where P=(Fo^2^+2Fc^2^)/3'
_refine_ls_weighting_scheme calc
_refine_ls_wR_factor_gt 0.0849
_refine_ls_wR_factor_ref 0.0857
_reflns_number_gt 2308
_reflns_number_total 2390
_reflns_threshold_expression >2\s(I)
_cod_data_source_file c2ob25384d.txt
_cod_data_source_block 10
_cod_depositor_comments
;
The following automatic conversions were performed:

'_symmetry_cell_setting' value 'Monoclinic' changed to 'monoclinic'
according to /home/saulius/struct/CIF-dictionaries/cif_core.dic
dictionary named 'cif_core.dic' version 2.4.1 from
2010-06-29.

'_exptl_absorpt_correction_type' value 'Multi-scan'
changed to 'multi-scan' according to
/home/saulius/struct/CIF-dictionaries/cif_core.dic dictionary named
'cif_core.dic' version 2.4.1 from 2010-06-29.

Automatic conversion script
Id: cif_fix_values 1715 2011-07-08 13:25:40Z adriana 
;
_cod_original_sg_symbol_H-M 'P 2(1)/n'
_cod_database_code 7152381

loop_
_symmetry_equiv_pos_as_xyz
'x, y, z'
'-x+1/2, y+1/2, -z+1/2'
'-x, -y, -z'
'x-1/2, -y-1/2, z-1/2'

loop_
_atom_site_label
_atom_site_type_symbol
_atom_site_fract_x
_atom_site_fract_y
_atom_site_fract_z
_atom_site_U_iso_or_equiv
_atom_site_adp_type
_atom_site_occupancy
_atom_site_symmetry_multiplicity
_atom_site_calc_flag
_atom_site_refinement_flags
C1 C 0.21620(13) 0.46372(12) 0.47357(10) 0.0195(3) Uani 1 1 d .
C2 C 0.37145(12) 0.30265(12) 0.50810(11) 0.0194(3) Uani 1 1 d .
H2 H 0.4096 0.2580 0.5787 0.023 Uiso 1 1 calc R
C3 C 0.46504(13) 0.29167(13) 0.42399(12) 0.0244(3) Uani 1 1 d .
H3A H 0.5310 0.2220 0.4441 0.029 Uiso 1 1 calc R
H3B H 0.5150 0.3719 0.4195 0.029 Uiso 1 1 calc R
C4 C 0.37045(13) 0.26349(12) 0.31411(11) 0.0214(3) Uani 1 1 d .
H4A H 0.4187 0.2165 0.2635 0.026 Uiso 1 1 calc R
H4B H 0.3337 0.3431 0.2776 0.026 Uiso 1 1 calc R
C5 C 0.25651(12) 0.18182(11) 0.34587(10) 0.0169(3) Uani 1 1 d .
C6 C 0.23344(12) 0.24640(11) 0.45346(10) 0.0162(3) Uani 1 1 d .
C7 C 0.15912(12) 0.16891(12) 0.52754(10) 0.0179(3) Uani 1 1 d .
H7A H 0.0626 0.1616 0.4924 0.021 Uiso 1 1 calc R
H7B H 0.1639 0.2133 0.5991 0.021 Uiso 1 1 calc R
C8 C 0.21966(12) 0.03620(12) 0.54840(10) 0.0189(3) Uani 1 1 d .
C9 C 0.22292(13) -0.03086(12) 0.44009(11) 0.0202(3) Uani 1 1 d .
H9A H 0.1297 -0.0399 0.3976 0.024 Uiso 1 1 calc R
H9B H 0.2618 -0.1169 0.4549 0.024 Uiso 1 1 calc R
C10 C 0.30850(12) 0.04532(11) 0.37264(10) 0.0186(3) Uani 1 1 d .
H10A H 0.3102 0.0000 0.3024 0.022 Uiso 1 1 calc R
H10B H 0.4026 0.0495 0.4142 0.022 Uiso 1 1 calc R
C11 C 0.12889(13) 0.18012(13) 0.25646(10) 0.0221(3) Uani 1 1 d .
H11A H 0.0589 0.1295 0.2820 0.033 Uiso 1 1 calc R
H11B H 0.1498 0.1426 0.1887 0.033 Uiso 1 1 calc R
H11C H 0.0962 0.2672 0.2414 0.033 Uiso 1 1 calc R
C12 C 0.23331(15) -0.08293(18) 0.70725(13) 0.0368(4) Uani 1 1 d .
H12A H 0.2656 -0.1683 0.6908 0.044 Uiso 1 1 calc R
H12B H 0.1909 -0.0879 0.7736 0.044 Uiso 1 1 calc R
C13 C 0.34693(14) 0.01267(16) 0.72272(11) 0.0305(3) Uani 1 1 d .
H13A H 0.3246 0.0888 0.7630 0.037 Uiso 1 1 calc R
H13B H 0.4325 -0.0247 0.7626 0.037 Uiso 1 1 calc R
O1 O 0.34019(9) 0.43527(9) 0.52745(7) 0.0220(2) Uani 1 1 d .
O2 O 0.15300(8) 0.36289(8) 0.42404(7) 0.0191(2) Uani 1 1 d .
O3 O 0.14150(9) -0.03234(9) 0.61468(8) 0.0237(2) Uani 1 1 d .
O4 O 0.35470(9) 0.04198(9) 0.61083(7) 0.0224(2) Uani 1 1 d .
S1 S 0.15127(3) 0.60592(3) 0.47021(3) 0.02500(13) Uani 1 1 d .

loop_
_atom_site_aniso_label
_atom_site_aniso_U_11
_atom_site_aniso_U_22
_atom_site_aniso_U_33
_atom_site_aniso_U_23
_atom_site_aniso_U_13
_atom_site_aniso_U_12
C1 0.0229(6) 0.0193(6) 0.0173(6) -0.0005(5) 0.0065(5) -0.0026(5)
C2 0.0185(6) 0.0156(6) 0.0221(6) -0.0012(5) -0.0014(5) -0.0018(5)
C3 0.0174(6) 0.0227(7) 0.0330(7) -0.0034(5) 0.0048(5) -0.0036(5)
C4 0.0208(6) 0.0209(6) 0.0238(7) 0.0025(5) 0.0076(5) -0.0002(5)
C5 0.0163(6) 0.0182(6) 0.0159(6) -0.0001(5) 0.0023(4) -0.0003(4)
C6 0.0153(5) 0.0148(6) 0.0173(6) 0.0002(4) 0.0001(4) 0.0014(4)
C7 0.0173(6) 0.0196(6) 0.0167(6) -0.0006(5) 0.0027(4) -0.0004(5)
C8 0.0165(6) 0.0207(6) 0.0190(6) 0.0041(5) 0.0021(5) -0.0022(5)
C9 0.0210(6) 0.0162(6) 0.0231(6) 0.0007(5) 0.0033(5) -0.0005(5)
C10 0.0191(6) 0.0167(6) 0.0202(6) -0.0020(5) 0.0042(5) 0.0007(4)
C11 0.0200(6) 0.0283(7) 0.0166(6) -0.0011(5) -0.0002(5) 0.0008(5)
C12 0.0297(8) 0.0508(9) 0.0291(8) 0.0194(7) 0.0038(6) -0.0014(7)
C13 0.0244(7) 0.0467(9) 0.0190(7) 0.0064(6) 0.0003(5) 0.0012(6)
O1 0.0224(5) 0.0175(5) 0.0246(5) -0.0042(3) 0.0002(4) -0.0026(3)
O2 0.0189(4) 0.0156(4) 0.0217(5) -0.0009(3) 0.0005(3) 0.0016(3)
O3 0.0202(4) 0.0286(5) 0.0224(5) 0.0090(4) 0.0038(4) -0.0033(4)
O4 0.0176(4) 0.0289(5) 0.0195(5) 0.0066(4) -0.0001(3) -0.0010(3)
S1 0.0308(2) 0.01632(19) 0.0294(2) -0.00026(11) 0.00953(14) 0.00165(12)

loop_
_atom_type_symbol
_atom_type_description
_atom_type_scat_dispersion_real
_atom_type_scat_dispersion_imag
_atom_type_scat_source
C C 0.0181 0.0091 'International Tables Vol C Tables 4.2.6.8 and 6.1.1.4'
H H 0.0000 0.0000 'International Tables Vol C Tables 4.2.6.8 and 6.1.1.4'
O O 0.0492 0.0322 'International Tables Vol C Tables 4.2.6.8 and 6.1.1.4'
S S 0.3331 0.5567 'International Tables Vol C Tables 4.2.6.8 and 6.1.1.4'

loop_
_geom_angle_atom_site_label_1
_geom_angle_atom_site_label_2
_geom_angle_atom_site_label_3
_geom_angle
O2 C1 O1 111.91(10)
O2 C1 S1 124.58(10)
O1 C1 S1 123.51(10)
O1 C2 C3 111.17(10)
O1 C2 C6 103.57(9)
C3 C2 C6 107.04(10)
O1 C2 H2 111.6
C3 C2 H2 111.6
C6 C2 H2 111.6
C2 C3 C4 104.65(10)
C2 C3 H3A 110.8
C4 C3 H3A 110.8
C2 C3 H3B 110.8
C4 C3 H3B 110.8
H3A C3 H3B 108.9
C3 C4 C5 104.73(10)
C3 C4 H4A 110.8
C5 C4 H4A 110.8
C3 C4 H4B 110.8
C5 C4 H4B 110.8
H4A C4 H4B 108.9
C11 C5 C4 112.91(10)
C11 C5 C10 110.42(10)
C4 C5 C10 109.60(10)
C11 C5 C6 112.53(10)
C4 C5 C6 102.03(9)
C10 C5 C6 109.02(10)
O2 C6 C7 106.57(9)
O2 C6 C2 101.28(9)
C7 C6 C2 116.57(10)
O2 C6 C5 108.54(9)
C7 C6 C5 116.53(10)
C2 C6 C5 106.07(9)
C6 C7 C8 111.55(10)
C6 C7 H7A 109.3
C8 C7 H7A 109.3
C6 C7 H7B 109.3
C8 C7 H7B 109.3
H7A C7 H7B 108.0
O3 C8 O4 106.41(9)
O3 C8 C9 111.75(10)
O4 C8 C9 108.61(10)
O3 C8 C7 108.30(10)
O4 C8 C7 111.11(10)
C9 C8 C7 110.60(10)
C8 C9 C10 109.82(10)
C8 C9 H9A 109.7
C10 C9 H9A 109.7
C8 C9 H9B 109.7
C10 C9 H9B 109.7
H9A C9 H9B 108.2
C9 C10 C5 113.69(10)
C9 C10 H10A 108.8
C5 C10 H10A 108.8
C9 C10 H10B 108.8
C5 C10 H10B 108.8
H10A C10 H10B 107.7
C5 C11 H11A 109.5
C5 C11 H11B 109.5
H11A C11 H11B 109.5
C5 C11 H11C 109.5
H11A C11 H11C 109.5
H11B C11 H11C 109.5
O3 C12 C13 102.39(12)
O3 C12 H12A 111.3
C13 C12 H12A 111.3
O3 C12 H12B 111.3
C13 C12 H12B 111.3
H12A C12 H12B 109.2
O4 C13 C12 101.41(11)
O4 C13 H13A 111.5
C12 C13 H13A 111.5
O4 C13 H13B 111.5
C12 C13 H13B 111.5
H13A C13 H13B 109.3
C1 O1 C2 110.08(9)
C1 O2 C6 110.97(9)
C8 O3 C12 107.49(10)
C13 O4 C8 107.01(9)

loop_
_geom_bond_atom_site_label_1
_geom_bond_atom_site_label_2
_geom_bond_distance
C1 O2 1.3267(15)
C1 O1 1.3340(16)
C1 S1 1.6314(13)
C2 O1 1.4609(15)
C2 C3 1.5267(18)
C2 C6 1.5445(16)
C2 H2 1.0000
C3 C4 1.5318(18)
C3 H3A 0.9900
C3 H3B 0.9900
C4 C5 1.5400(16)
C4 H4A 0.9900
C4 H4B 0.9900
C5 C11 1.5287(16)
C5 C10 1.5444(17)
C5 C6 1.5437(16)
C6 O2 1.4775(14)
C6 C7 1.5191(16)
C7 C8 1.5273(17)
C7 H7A 0.9900
C7 H7B 0.9900
C8 O3 1.4288(15)
C8 O4 1.4331(15)
C8 C9 1.5140(18)
C9 C10 1.5290(17)
C9 H9A 0.9900
C9 H9B 0.9900
C10 H10A 0.9900
C10 H10B 0.9900
C11 H11A 0.9800
C11 H11B 0.9800
C11 H11C 0.9800
C12 O3 1.4303(17)
C12 C13 1.509(2)
C12 H12A 0.9900
C12 H12B 0.9900
C13 O4 1.4272(16)
C13 H13A 0.9900
C13 H13B 0.9900

loop_
_geom_torsion_atom_site_label_1
_geom_torsion_atom_site_label_2
_geom_torsion_atom_site_label_3
_geom_torsion_atom_site_label_4
_geom_torsion
O1 C2 C3 C4 -97.68(11)
C6 C2 C3 C4 14.76(13)
C2 C3 C4 C5 -34.08(13)
C3 C4 C5 C11 160.68(11)
C3 C4 C5 C10 -75.78(12)
C3 C4 C5 C6 39.66(12)
O1 C2 C6 O2 14.12(11)
C3 C2 C6 O2 -103.43(10)
O1 C2 C6 C7 -101.03(11)
C3 C2 C6 C7 141.42(11)
O1 C2 C6 C5 127.38(10)
C3 C2 C6 C5 9.83(13)
C11 C5 C6 O2 -43.28(13)
C4 C5 C6 O2 78.00(11)
C10 C5 C6 O2 -166.13(9)
C11 C5 C6 C7 76.96(13)
C4 C5 C6 C7 -161.75(10)
C10 C5 C6 C7 -45.89(13)
C11 C5 C6 C2 -151.42(10)
C4 C5 C6 C2 -30.14(11)
C10 C5 C6 C2 85.73(11)
O2 C6 C7 C8 170.68(9)
C2 C6 C7 C8 -77.17(13)
C5 C6 C7 C8 49.39(14)
C6 C7 C8 O3 -177.72(9)
C6 C7 C8 O4 65.76(13)
C6 C7 C8 C9 -54.95(13)
O3 C8 C9 C10 -179.53(10)
O4 C8 C9 C10 -62.44(12)
C7 C8 C9 C10 59.74(13)
C8 C9 C10 C5 -58.95(13)
C11 C5 C10 C9 -73.92(13)
C4 C5 C10 C9 161.09(10)
C6 C5 C10 C9 50.19(13)
O3 C12 C13 O4 -38.53(15)
O2 C1 O1 C2 4.17(14)
S1 C1 O1 C2 -176.07(9)
C3 C2 O1 C1 102.73(11)
C6 C2 O1 C1 -11.90(13)
O1 C1 O2 C6 6.14(14)
S1 C1 O2 C6 -173.62(9)
C7 C6 O2 C1 109.55(11)
C2 C6 O2 C1 -12.81(12)
C5 C6 O2 C1 -124.20(10)
O4 C8 O3 C12 -8.61(14)
C9 C8 O3 C12 109.80(13)
C7 C8 O3 C12 -128.13(12)
C13 C12 O3 C8 29.16(15)
C12 C13 O4 C8 34.23(14)
O3 C8 O4 C13 -17.11(14)
C9 C8 O4 C13 -137.57(11)
C7 C8 O4 C13 100.56(12)
